data_4035231
loop_
_publ_author_name
'Halli, Juliette'
'Kramer, Philipp'
'Grimmer, Jennifer'
'Bolte, Michael'
'Manolikakes, Georg'

_publ_section_title
;
 Bi(OTf)<sub>3</sub>-Catalyzed Diastereoselective One-Pot Synthesis of
 1,3-Diamines with Three Continuous Stereogenic Centers.
;
_journal_issue 19
_journal_name_full 'The Journal of organic chemistry'
_journal_page_first 12007
_journal_page_last 12022
_journal_paper_doi 10.1021/acs.joc.8b01925
_journal_volume 83
_journal_year 2018
_chemical_formula_moiety 'C30 H27 F3 N2 O3, 1.333(C H2 Cl2), 0.333(H2 O)'
_chemical_formula_sum 'C31.33 H30.33 Cl2.67 F3 N2 O3.33'
_chemical_formula_weight 639.77
_space_group_crystal_system trigonal
_space_group_IT_number 148
_space_group_name_Hall '-R 3'
_space_group_name_H-M_alt 'R -3 :H'
_atom_sites_solution_hydrogens mixed
_audit_creation_method SHELXL-2016/6
_cell_angle_alpha 90
_cell_angle_beta 90
_cell_angle_gamma 120
_cell_formula_units_Z 18
_cell_length_a 27.5889(11)
_cell_length_b 27.5889(11)
_cell_length_c 21.9252(8)
_cell_measurement_reflns_used 44111
_cell_measurement_temperature 173(2)
_cell_measurement_theta_max 27.8
_cell_measurement_theta_min 3.21
_cell_volume 14452.5(10)
_computing_cell_refinement 'X-Area (Stoe & Cie, 2001)'
_computing_data_collection 'X-Area (Stoe & Cie, 2001)'
_computing_data_reduction 'X-Area (Stoe & Cie, 2001)'
_computing_molecular_graphics 'XP in SHELXTL-Plus (Sheldrick, 2008)'
_computing_structure_refinement 'SHELXL-2016/6 (Sheldrick, 2016)'
_diffrn_ambient_temperature 173(2)
_diffrn_measured_fraction_theta_full 0.997
_diffrn_measured_fraction_theta_max 0.997
_diffrn_measurement_device_type 'STOE IPDS II two-circle-diffractometer'
_diffrn_measurement_method \w
_diffrn_radiation_type MoK\a
_diffrn_radiation_wavelength 0.71073
_diffrn_reflns_av_R_equivalents 0.0662
_diffrn_reflns_av_unetI/netI 0.0322
_diffrn_reflns_Laue_measured_fraction_full 0.997
_diffrn_reflns_Laue_measured_fraction_max 0.997
_diffrn_reflns_limit_h_max 32
_diffrn_reflns_limit_h_min -32
_diffrn_reflns_limit_k_max 32
_diffrn_reflns_limit_k_min -32
_diffrn_reflns_limit_l_max 25
_diffrn_reflns_limit_l_min -26
_diffrn_reflns_number 68846
_diffrn_reflns_point_group_measured_fraction_full 0.997
_diffrn_reflns_point_group_measured_fraction_max 0.997
_diffrn_reflns_theta_full 25.000
_diffrn_reflns_theta_max 25.027
_diffrn_reflns_theta_min 3.212
_diffrn_source 'Genix 3D I\mS microfocus X-ray source'
_exptl_absorpt_coefficient_mu 0.310
_exptl_absorpt_correction_T_max 1.000
_exptl_absorpt_correction_T_min 0.652
_exptl_absorpt_correction_type multi-scan
_exptl_absorpt_process_details 'X-Area (Stoe & Cie, 2001)'
_exptl_crystal_colour colourless
_exptl_crystal_density_diffrn 1.323
_exptl_crystal_description needle
_exptl_crystal_F_000 5964
_exptl_crystal_size_max 0.240
_exptl_crystal_size_mid 0.110
_exptl_crystal_size_min 0.110
_refine_diff_density_max 0.566
_refine_diff_density_min -0.781
_refine_diff_density_rms 0.072
_refine_ls_extinction_method none
_refine_ls_goodness_of_fit_ref 1.888
_refine_ls_hydrogen_treatment mixed
_refine_ls_matrix_type full
_refine_ls_number_parameters 422
_refine_ls_number_reflns 5651
_refine_ls_number_restraints 36
_refine_ls_restrained_S_all 1.898
_refine_ls_R_factor_all 0.1016
_refine_ls_R_factor_gt 0.0804
_refine_ls_shift/su_max 0.000
_refine_ls_shift/su_mean 0.000
_refine_ls_structure_factor_coef Fsqd
_refine_ls_weighting_details 'w=1/[\s^2^(Fo^2^)+(0.0592P)^2^] where P=(Fo^2^+2Fc^2^)/3'
_refine_ls_weighting_scheme calc
_refine_ls_wR_factor_gt 0.1826
_refine_ls_wR_factor_ref 0.1875
_reflns_Friedel_coverage 0.000
_reflns_number_gt 4448
_reflns_number_total 5651
_reflns_threshold_expression 'I > 2\s(I)'
_cod_data_source_file jo8b01925_si_001.cif
_cod_data_source_block ma98
_cod_original_cell_volume 14452.5(13)
_cod_database_code 4035231
_shelx_shelxl_version_number 2016/6
_shelx_space_group_comment
; 
The symmetry employed for this shelxl refinement is uniquely defined 
by the following loop, which should always be used as a source of 
symmetry information in preference to the above space-group names. 
They are only intended as comments. 
;
_shelx_estimated_absorpt_t_min 0.929
_shelx_estimated_absorpt_t_max 0.967

loop_
_space_group_symop_operation_xyz
'x, y, z'
'-y, x-y, z'
'-x+y, -x, z'
'x+2/3, y+1/3, z+1/3'
'-y+2/3, x-y+1/3, z+1/3'
'-x+y+2/3, -x+1/3, z+1/3'
'x+1/3, y+2/3, z+2/3'
'-y+1/3, x-y+2/3, z+2/3'
'-x+y+1/3, -x+2/3, z+2/3'
'-x, -y, -z'
'y, -x+y, -z'
'x-y, x, -z'
'-x+2/3, -y+1/3, -z+1/3'
'y+2/3, -x+y+1/3, -z+1/3'
'x-y+2/3, x+1/3, -z+1/3'
'-x+1/3, -y+2/3, -z+2/3'
'y+1/3, -x+y+2/3, -z+2/3'
'x-y+1/3, x+2/3, -z+2/3'

loop_
_atom_site_label
_atom_site_type_symbol
_atom_site_fract_x
_atom_site_fract_y
_atom_site_fract_z
_atom_site_U_iso_or_equiv
_atom_site_adp_type
_atom_site_occupancy
_atom_site_site_symmetry_order
_atom_site_calc_flag
_atom_site_refinement_flags_posn
_atom_site_refinement_flags_adp
_atom_site_refinement_flags_occupancy
_atom_site_disorder_assembly
_atom_site_disorder_group
F1 F 0.3903(11) 0.5863(11) 0.5186(11) 0.097(8) Uani 0.200(11) 1 d . U P A 1
F2 F 0.3660(8) 0.6067(15) 0.4397(13) 0.129(10) Uani 0.200(11) 1 d . U P A 1
F3 F 0.4281(11) 0.6663(12) 0.5007(17) 0.120(11) Uani 0.200(11) 1 d . U P A 1
F1' F 0.4310(2) 0.6276(3) 0.53829(17) 0.093(2) Uani 0.800(11) 1 d . U P A 2
F2' F 0.36372(17) 0.57596(19) 0.4818(4) 0.095(2) Uani 0.800(11) 1 d . U P A 2
F3' F 0.4072(3) 0.6644(2) 0.4677(3) 0.087(2) Uani 0.800(11) 1 d . U P A 2
N1 N 0.59441(12) 0.59427(11) 0.17451(13) 0.0333(6) Uani 1 1 d . . . . .
H1 H 0.5807(14) 0.5746(14) 0.2042(16) 0.027(9) Uiso 1 1 d . . . . .
N2 N 0.62139(11) 0.64420(12) 0.31911(13) 0.0302(6) Uani 1 1 d . . . . .
H2 H 0.6282(12) 0.6678(13) 0.3389(15) 0.015(8) Uiso 1 1 d . . . . .
O1 O 0.59804(9) 0.59714(9) 0.07167(9) 0.0348(5) Uani 1 1 d . . . . .
O2 O 0.55596(10) 0.55522(9) 0.29565(10) 0.0379(5) Uani 1 1 d . . . . .
C1 C 0.58474(12) 0.56990(12) 0.11938(14) 0.0281(7) Uani 1 1 d . . . . .
C2 C 0.62403(13) 0.65528(12) 0.18247(15) 0.0333(7) Uani 1 1 d . . . . .
H2A H 0.637847 0.671425 0.141015 0.040 Uiso 1 1 calc R U . . .
C3 C 0.67720(13) 0.67423(13) 0.22204(15) 0.0337(7) Uani 1 1 d . . . . .
H3 H 0.693825 0.715125 0.230488 0.040 Uiso 1 1 calc R U . . .
C4 C 0.66647(13) 0.64372(13) 0.28398(14) 0.0315(7) Uani 1 1 d . . . . .
H4 H 0.654405 0.603716 0.275055 0.038 Uiso 1 1 calc R U . . .
C5 C 0.57032(13) 0.59935(12) 0.32371(13) 0.0295(7) Uani 1 1 d . . . . .
C6 C 0.72032(16) 0.66625(18) 0.18578(18) 0.0510(9) Uani 1 1 d . . . . .
H6A H 0.727270 0.685517 0.146461 0.076 Uiso 1 1 calc R U . . .
H6B H 0.755359 0.681905 0.208888 0.076 Uiso 1 1 calc R U . . .
H6C H 0.705839 0.626239 0.178835 0.076 Uiso 1 1 calc R U . . .
C11 C 0.55595(12) 0.50699(12) 0.11805(14) 0.0283(7) Uani 1 1 d . . . . .
C12 C 0.55190(15) 0.47431(14) 0.16816(16) 0.0386(8) Uani 1 1 d . . . . .
H12 H 0.566894 0.491491 0.206398 0.046 Uiso 1 1 calc R U . . .
C13 C 0.52591(17) 0.41653(15) 0.16231(18) 0.0482(9) Uani 1 1 d . . . . .
H13 H 0.524115 0.394361 0.196328 0.058 Uiso 1 1 calc R U . . .
C14 C 0.50267(15) 0.39112(15) 0.10734(19) 0.0477(9) Uani 1 1 d . . . . .
H14 H 0.484045 0.351504 0.103911 0.057 Uiso 1 1 calc R U . . .
C15 C 0.50647(14) 0.42314(14) 0.05752(17) 0.0431(8) Uani 1 1 d . . . . .
H15 H 0.490658 0.405647 0.019638 0.052 Uiso 1 1 calc R U . . .
C16 C 0.53343(12) 0.48108(13) 0.06257(15) 0.0336(7) Uani 1 1 d . . . . .
H16 H 0.536489 0.503103 0.027914 0.040 Uiso 1 1 calc R U . . .
C21 C 0.58455(13) 0.67645(13) 0.20222(14) 0.0324(7) Uani 1 1 d . . . . .
C22 C 0.52666(14) 0.64183(14) 0.20312(15) 0.0395(8) Uani 1 1 d . . . . .
H22 H 0.510716 0.603043 0.194621 0.047 Uiso 1 1 calc R U . . .
C23 C 0.49175(16) 0.66373(16) 0.21645(18) 0.0481(9) Uani 1 1 d . . . . .
H23 H 0.452305 0.639723 0.216988 0.058 Uiso 1 1 calc R U . . .
C24 C 0.51441(17) 0.72021(16) 0.22886(17) 0.0485(9) Uani 1 1 d . . . . .
H24 H 0.490682 0.735102 0.237542 0.058 Uiso 1 1 calc R U . . .
C25 C 0.57146(16) 0.75445(15) 0.22849(16) 0.0447(9) Uani 1 1 d . . . . .
H25 H 0.587113 0.793094 0.237592 0.054 Uiso 1 1 calc R U . . .
C26 C 0.60657(15) 0.73347(13) 0.21502(16) 0.0388(8) Uani 1 1 d . . . . .
H26 H 0.645935 0.757959 0.214463 0.047 Uiso 1 1 calc R U . . .
C41 C 0.71813(13) 0.66656(13) 0.32318(15) 0.0333(7) Uani 1 1 d . . . . .
O42 O 0.75180(9) 0.72387(9) 0.32537(10) 0.0338(5) Uani 1 1 d . . . . .
C43 C 0.79225(14) 0.73450(15) 0.36869(16) 0.0398(8) Uani 1 1 d . . . . .
C44 C 0.78446(15) 0.68643(17) 0.39211(17) 0.0468(9) Uani 1 1 d . . . . .
H44 H 0.806621 0.682352 0.422611 0.056 Uiso 1 1 calc R U . . .
C45 C 0.73660(15) 0.64241(16) 0.36267(17) 0.0453(9) Uani 1 1 d . . . . .
H45 H 0.720831 0.603418 0.369714 0.054 Uiso 1 1 calc R U . . .
C46 C 0.83394(17) 0.79434(18) 0.3799(2) 0.0569(10) Uani 1 1 d . . . . .
H46A H 0.861161 0.796934 0.410374 0.085 Uiso 1 1 calc R U . . .
H46B H 0.814744 0.813739 0.395077 0.085 Uiso 1 1 calc R U . . .
H46C H 0.853393 0.811783 0.341815 0.085 Uiso 1 1 calc R U . . .
C51 C 0.52985(12) 0.60571(13) 0.36452(14) 0.0309(7) Uani 1 1 d . . . . .
C52 C 0.52985(13) 0.65582(13) 0.36795(15) 0.0360(7) Uani 1 1 d . . . . .
H52 H 0.556346 0.687091 0.344943 0.043 Uiso 1 1 calc R U . . .
C53 C 0.49165(14) 0.66092(14) 0.40456(16) 0.0413(8) Uani 1 1 d . . . . .
H53 H 0.491711 0.695347 0.406475 0.050 Uiso 1 1 calc R U . . .
C54 C 0.45360(14) 0.61549(15) 0.43813(16) 0.0416(8) Uani 1 1 d . . . . .
C55 C 0.45302(15) 0.56474(15) 0.43500(17) 0.0447(9) Uani 1 1 d . . . . .
H55 H 0.426743 0.533694 0.458444 0.054 Uiso 1 1 calc R U . . .
C56 C 0.49075(14) 0.55953(14) 0.39772(15) 0.0384(8) Uani 1 1 d . . . . .
H56 H 0.489959 0.524782 0.394824 0.046 Uiso 1 1 calc R U . . .
C57 C 0.41261(19) 0.62072(19) 0.4792(2) 0.0610(11) Uani 1 1 d . . . . .
C1L C 0.5539(2) 0.7597(2) 0.6886(2) 0.0759(14) Uani 1 1 d . . . . .
H1L1 H 0.537458 0.781282 0.706253 0.091 Uiso 1 1 calc R U . . .
H1L2 H 0.587419 0.785860 0.664800 0.091 Uiso 1 1 calc R U . . .
Cl1 Cl 0.50617(8) 0.70879(11) 0.64134(9) 0.1470(9) Uani 1 1 d . . . . .
Cl2 Cl 0.57383(7) 0.73000(8) 0.74801(6) 0.0967(5) Uani 1 1 d . . . . .
O1W O 0.333333 0.666667 0.6056(5) 0.258(8) Uani 1 3 d S T P . .
C2L C 1.000000 1.000000 0.3274(13) 0.34(2) Uani 1 3 d S T P . .
H2LA H 1.000000 1.000000 0.283528 0.412 Uiso 1 3 d R U P C .
H2LB H 0.968660 0.960900 0.334998 0.412 Uiso 0.3333 1 d R U P B 1
Cl3 Cl 0.9526(5) 0.9415(4) 0.3616(6) 0.388(6) Uani 0.6667 1 d . . P C 2

loop_
_atom_site_aniso_label
_atom_site_aniso_U_11
_atom_site_aniso_U_22
_atom_site_aniso_U_33
_atom_site_aniso_U_23
_atom_site_aniso_U_13
_atom_site_aniso_U_12
F1 0.085(14) 0.121(16) 0.089(13) 0.029(11) 0.043(11) 0.055(13)
F2 0.067(11) 0.19(2) 0.148(17) 0.002(14) 0.021(10) 0.081(12)
F3 0.097(14) 0.103(14) 0.16(2) -0.027(14) 0.052(13) 0.049(11)
F1' 0.112(4) 0.142(5) 0.049(2) -0.011(2) 0.017(2) 0.081(4)
F2' 0.042(2) 0.073(3) 0.148(6) -0.025(3) 0.036(3) 0.012(2)
F3' 0.102(4) 0.088(3) 0.109(4) 0.036(3) 0.053(3) 0.077(3)
N1 0.0431(16) 0.0235(13) 0.0257(14) 0.0013(12) 0.0040(12) 0.0109(12)
N2 0.0329(15) 0.0270(14) 0.0289(14) -0.0067(12) 0.0011(11) 0.0137(12)
O1 0.0408(12) 0.0337(12) 0.0276(12) 0.0039(9) 0.0047(10) 0.0169(10)
O2 0.0449(13) 0.0275(12) 0.0332(12) -0.0008(10) 0.0059(10) 0.0120(10)
C1 0.0232(14) 0.0309(16) 0.0305(17) 0.0002(13) 0.0007(12) 0.0137(13)
C2 0.0379(17) 0.0247(15) 0.0293(16) -0.0003(12) 0.0018(13) 0.0096(14)
C3 0.0314(16) 0.0289(16) 0.0345(17) -0.0021(13) 0.0031(13) 0.0105(13)
C4 0.0314(16) 0.0280(15) 0.0343(17) -0.0040(13) 0.0029(13) 0.0142(13)
C5 0.0337(16) 0.0285(16) 0.0230(15) 0.0014(13) -0.0003(12) 0.0132(14)
C6 0.045(2) 0.061(2) 0.043(2) -0.0002(18) 0.0119(17) 0.0238(19)
C11 0.0240(14) 0.0290(15) 0.0322(16) -0.0015(13) 0.0037(12) 0.0135(13)
C12 0.048(2) 0.0346(18) 0.0351(18) -0.0006(14) 0.0018(15) 0.0221(16)
C13 0.062(2) 0.0339(19) 0.048(2) 0.0091(16) 0.0099(18) 0.0237(18)
C14 0.041(2) 0.0302(18) 0.065(3) -0.0061(17) 0.0022(18) 0.0133(16)
C15 0.0351(18) 0.0360(19) 0.051(2) -0.0127(17) -0.0041(16) 0.0125(15)
C16 0.0255(15) 0.0352(17) 0.0381(18) -0.0043(14) -0.0005(13) 0.0137(14)
C21 0.0377(17) 0.0285(16) 0.0262(16) 0.0022(13) -0.0017(13) 0.0130(14)
C22 0.0423(19) 0.0332(17) 0.0387(19) -0.0008(14) -0.0037(15) 0.0156(15)
C23 0.039(2) 0.048(2) 0.054(2) 0.0023(18) -0.0038(17) 0.0199(17)
C24 0.055(2) 0.052(2) 0.049(2) 0.0017(18) -0.0029(18) 0.036(2)
C25 0.056(2) 0.0347(18) 0.044(2) -0.0001(15) -0.0047(17) 0.0238(17)
C26 0.0414(19) 0.0300(17) 0.0391(19) 0.0008(14) -0.0028(15) 0.0135(15)
C41 0.0363(17) 0.0346(17) 0.0351(17) 0.0009(14) 0.0047(14) 0.0223(15)
O42 0.0317(11) 0.0362(12) 0.0339(12) -0.0024(9) -0.0028(9) 0.0172(10)
C43 0.0328(17) 0.054(2) 0.0364(18) -0.0045(16) -0.0023(14) 0.0241(16)
C44 0.044(2) 0.067(2) 0.043(2) 0.0031(18) -0.0020(16) 0.0380(19)
C45 0.047(2) 0.051(2) 0.051(2) 0.0062(17) 0.0057(17) 0.0344(18)
C46 0.045(2) 0.062(3) 0.054(2) -0.008(2) -0.0110(18) 0.020(2)
C51 0.0288(16) 0.0313(16) 0.0251(15) -0.0027(13) -0.0022(12) 0.0094(13)
C52 0.0299(16) 0.0332(17) 0.0396(18) 0.0002(14) 0.0012(14) 0.0119(14)
C53 0.0356(18) 0.0364(18) 0.049(2) -0.0045(16) -0.0011(16) 0.0161(15)
C54 0.0364(18) 0.0427(19) 0.0411(19) -0.0036(16) 0.0040(15) 0.0163(16)
C55 0.044(2) 0.0405(19) 0.041(2) 0.0036(16) 0.0108(16) 0.0154(16)
C56 0.0433(19) 0.0326(17) 0.0337(18) 0.0017(14) 0.0047(15) 0.0147(15)
C57 0.056(3) 0.053(3) 0.072(3) -0.001(2) 0.017(2) 0.026(2)
C1L 0.081(3) 0.090(4) 0.078(3) 0.012(3) 0.012(3) 0.059(3)
Cl1 0.0921(12) 0.177(2) 0.1041(13) 0.0154(13) -0.0148(10) 0.0160(13)
Cl2 0.1252(12) 0.1435(14) 0.0611(8) 0.0156(8) 0.0121(8) 0.0969(12)
O1W 0.352(13) 0.352(13) 0.070(6) 0.000 0.000 0.176(7)
C2L 0.45(4) 0.45(4) 0.14(2) 0.000 0.000 0.223(18)
Cl3 0.405(14) 0.255(8) 0.467(16) 0.148(9) 0.184(12) 0.137(9)

loop_
_atom_type_symbol
_atom_type_description
_atom_type_scat_dispersion_real
_atom_type_scat_dispersion_imag
_atom_type_scat_source
C C 0.0033 0.0016 'International Tables Vol C Tables 4.2.6.8 and 6.1.1.4'
H H 0.0000 0.0000 'International Tables Vol C Tables 4.2.6.8 and 6.1.1.4'
N N 0.0061 0.0033 'International Tables Vol C Tables 4.2.6.8 and 6.1.1.4'
O O 0.0106 0.0060 'International Tables Vol C Tables 4.2.6.8 and 6.1.1.4'
F F 0.0171 0.0103 'International Tables Vol C Tables 4.2.6.8 and 6.1.1.4'
Cl Cl 0.1484 0.1585 'International Tables Vol C Tables 4.2.6.8 and 6.1.1.4'

loop_
_geom_angle_atom_site_label_1
_geom_angle_atom_site_label_2
_geom_angle_atom_site_label_3
_geom_angle
_geom_angle_site_symmetry_1
_geom_angle_site_symmetry_3
C1 N1 C2 122.6(3) . .
C1 N1 H1 119(2) . .
C2 N1 H1 119(2) . .
C5 N2 C4 122.5(3) . .
C5 N2 H2 118(2) . .
C4 N2 H2 119(2) . .
O1 C1 N1 122.3(3) . .
O1 C1 C11 120.8(3) . .
N1 C1 C11 116.9(3) . .
N1 C2 C21 112.1(3) . .
N1 C2 C3 110.1(3) . .
C21 C2 C3 116.4(3) . .
N1 C2 H2A 105.8 . .
C21 C2 H2A 105.8 . .
C3 C2 H2A 105.8 . .
C6 C3 C4 109.1(3) . .
C6 C3 C2 109.4(3) . .
C4 C3 C2 114.6(3) . .
C6 C3 H3 107.8 . .
C4 C3 H3 107.8 . .
C2 C3 H3 107.8 . .
N2 C4 C41 109.0(3) . .
N2 C4 C3 112.8(3) . .
C41 C4 C3 112.9(3) . .
N2 C4 H4 107.2 . .
C41 C4 H4 107.2 . .
C3 C4 H4 107.2 . .
O2 C5 N2 123.0(3) . .
O2 C5 C51 121.1(3) . .
N2 C5 C51 115.9(3) . .
C3 C6 H6A 109.5 . .
C3 C6 H6B 109.5 . .
H6A C6 H6B 109.5 . .
C3 C6 H6C 109.5 . .
H6A C6 H6C 109.5 . .
H6B C6 H6C 109.5 . .
C16 C11 C12 119.2(3) . .
C16 C11 C1 116.9(3) . .
C12 C11 C1 123.9(3) . .
C11 C12 C13 120.0(3) . .
C11 C12 H12 120.0 . .
C13 C12 H12 120.0 . .
C14 C13 C12 120.4(3) . .
C14 C13 H13 119.8 . .
C12 C13 H13 119.8 . .
C13 C14 C15 120.0(3) . .
C13 C14 H14 120.0 . .
C15 C14 H14 120.0 . .
C14 C15 C16 120.0(3) . .
C14 C15 H15 120.0 . .
C16 C15 H15 120.0 . .
C11 C16 C15 120.4(3) . .
C11 C16 H16 119.8 . .
C15 C16 H16 119.8 . .
C22 C21 C26 118.1(3) . .
C22 C21 C2 122.2(3) . .
C26 C21 C2 119.5(3) . .
C21 C22 C23 120.5(3) . .
C21 C22 H22 119.7 . .
C23 C22 H22 119.7 . .
C24 C23 C22 120.4(3) . .
C24 C23 H23 119.8 . .
C22 C23 H23 119.8 . .
C25 C24 C23 119.4(3) . .
C25 C24 H24 120.3 . .
C23 C24 H24 120.3 . .
C24 C25 C26 121.0(3) . .
C24 C25 H25 119.5 . .
C26 C25 H25 119.5 . .
C25 C26 C21 120.7(3) . .
C25 C26 H26 119.7 . .
C21 C26 H26 119.7 . .
C45 C41 O42 110.0(3) . .
C45 C41 C4 132.6(3) . .
O42 C41 C4 117.0(3) . .
C41 O42 C43 106.1(2) . .
C44 C43 O42 110.0(3) . .
C44 C43 C46 133.6(3) . .
O42 C43 C46 116.4(3) . .
C43 C44 C45 107.0(3) . .
C43 C44 H44 126.5 . .
C45 C44 H44 126.5 . .
C41 C45 C44 106.8(3) . .
C41 C45 H45 126.6 . .
C44 C45 H45 126.6 . .
C43 C46 H46A 109.5 . .
C43 C46 H46B 109.5 . .
H46A C46 H46B 109.5 . .
C43 C46 H46C 109.5 . .
H46A C46 H46C 109.5 . .
H46B C46 H46C 109.5 . .
C52 C51 C56 119.9(3) . .
C52 C51 C5 121.2(3) . .
C56 C51 C5 118.9(3) . .
C51 C52 C53 120.8(3) . .
C51 C52 H52 119.6 . .
C53 C52 H52 119.6 . .
C54 C53 C52 119.3(3) . .
C54 C53 H53 120.4 . .
C52 C53 H53 120.4 . .
C53 C54 C55 120.6(3) . .
C53 C54 C57 119.9(3) . .
C55 C54 C57 119.5(3) . .
C56 C55 C54 120.1(3) . .
C56 C55 H55 120.0 . .
C54 C55 H55 120.0 . .
C55 C56 C51 119.4(3) . .
C55 C56 H56 120.3 . .
C51 C56 H56 120.3 . .
F1 C57 F3 109(2) . .
F2' C57 F3' 109.9(5) . .
F2' C57 F1' 103.0(5) . .
F3' C57 F1' 105.1(5) . .
F1 C57 F2 100.6(17) . .
F3 C57 F2 109(2) . .
F1 C57 C54 117.7(10) . .
F3 C57 C54 116.3(11) . .
F2' C57 C54 114.1(4) . .
F3' C57 C54 114.2(4) . .
F1' C57 C54 109.6(4) . .
F2 C57 C54 103.1(9) . .
Cl1 C1L Cl2 110.8(3) . .
Cl1 C1L H1L1 109.5 . .
Cl2 C1L H1L1 109.5 . .
Cl1 C1L H1L2 109.5 . .
Cl2 C1L H1L2 109.5 . .
H1L1 C1L H1L2 108.1 . .
Cl3 C2L Cl3 101.2(12) 2_765 3_675
Cl3 C2L Cl3 101.2(12) 2_765 .
Cl3 C2L Cl3 101.2(12) 3_675 .
Cl3 C2L H2LA 116.8 2_765 .
Cl3 C2L H2LA 116.8 3_675 .
Cl3 C2L H2LA 116.8 . .
H2LA C2L H2LB 99.5 . .
Cl3 C2L H2LB 17.3(10) 2_765 2_765
Cl3 C2L H2LB 111.0(5) 3_675 2_765
Cl3 C2L H2LB 111.8(6) . 2_765
H2LA C2L H2LB 99.5 . 2_765
H2LB C2L H2LB 117.3 . 2_765
H2LA C2L H2LB 99.5 . 3_675
H2LB C2L H2LB 117.3 . 3_675
H2LB C2L H2LB 117.3 2_765 3_675

loop_
_geom_bond_atom_site_label_1
_geom_bond_atom_site_label_2
_geom_bond_distance
_geom_bond_site_symmetry_2
F1 C57 1.201(19) .
F2 C57 1.43(2) .
F3 C57 1.20(2) .
F1' C57 1.369(7) .
F2' C57 1.297(6) .
F3' C57 1.311(7) .
N1 C1 1.344(4) .
N1 C2 1.468(4) .
N1 H1 0.81(4) .
N2 C5 1.335(4) .
N2 C4 1.469(4) .
N2 H2 0.73(3) .
O1 C1 1.232(4) .
O2 C5 1.239(4) .
C1 C11 1.505(4) .
C2 C21 1.533(5) .
C2 C3 1.553(5) .
C2 H2A 1.0000 .
C3 C6 1.535(5) .
C3 C4 1.546(4) .
C3 H3 1.0000 .
C4 C41 1.506(4) .
C4 H4 1.0000 .
C5 C51 1.508(4) .
C6 H6A 0.9800 .
C6 H6B 0.9800 .
C6 H6C 0.9800 .
C11 C16 1.390(4) .
C11 C12 1.390(5) .
C12 C13 1.389(5) .
C12 H12 0.9500 .
C13 C14 1.381(6) .
C13 H13 0.9500 .
C14 C15 1.375(5) .
C14 H14 0.9500 .
C15 C16 1.390(5) .
C15 H15 0.9500 .
C16 H16 0.9500 .
C21 C22 1.392(5) .
C21 C26 1.402(4) .
C22 C23 1.400(5) .
C22 H22 0.9500 .
C23 C24 1.385(5) .
C23 H23 0.9500 .
C24 C25 1.372(5) .
C24 H24 0.9500 .
C25 C26 1.386(5) .
C25 H25 0.9500 .
C26 H26 0.9500 .
C41 C45 1.339(5) .
C41 O42 1.377(4) .
O42 C43 1.381(4) .
C43 C44 1.336(5) .
C43 C46 1.487(5) .
C44 C45 1.425(5) .
C44 H44 0.9500 .
C45 H45 0.9500 .
C46 H46A 0.9800 .
C46 H46B 0.9800 .
C46 H46C 0.9800 .
C51 C52 1.384(5) .
C51 C56 1.394(4) .
C52 C53 1.387(5) .
C52 H52 0.9500 .
C53 C54 1.378(5) .
C53 H53 0.9500 .
C54 C55 1.394(5) .
C54 C57 1.508(6) .
C55 C56 1.386(5) .
C55 H55 0.9500 .
C56 H56 0.9500 .
C1L Cl1 1.713(6) .
C1L Cl2 1.766(5) .
C1L H1L1 0.9900 .
C1L H1L2 0.9900 .
C2L Cl3 1.663(13) 2_765
C2L Cl3 1.663(13) 3_675
C2L Cl3 1.663(13) .
C2L H2LA 0.9628 .
C2L H2LB 1.0030 .
C2L H2LB 1.0030 2_765
C2L H2LB 1.0030 3_675

loop_
_geom_hbond_atom_site_label_D
_geom_hbond_atom_site_label_H
_geom_hbond_atom_site_label_A
_geom_hbond_distance_DH
_geom_hbond_distance_HA
_geom_hbond_distance_DA
_geom_hbond_angle_DHA
_geom_hbond_site_symmetry_A
N1 H1 O2 0.81(4) 2.10(4) 2.863(4) 157(3) .
N2 H2 O1 0.73(3) 2.17(3) 2.878(4) 165(3) 6_565

loop_
_geom_torsion_atom_site_label_1
_geom_torsion_atom_site_label_2
_geom_torsion_atom_site_label_3
_geom_torsion_atom_site_label_4
_geom_torsion
C2 N1 C1 O1 -3.1(5)
C2 N1 C1 C11 177.6(3)
C1 N1 C2 C21 108.0(3)
C1 N1 C2 C3 -120.7(3)
N1 C2 C3 C6 69.3(3)
C21 C2 C3 C6 -161.7(3)
N1 C2 C3 C4 -53.5(3)
C21 C2 C3 C4 75.4(3)
C5 N2 C4 C41 -129.6(3)
C5 N2 C4 C3 104.0(3)
C6 C3 C4 N2 -174.0(3)
C2 C3 C4 N2 -51.0(4)
C6 C3 C4 C41 61.8(3)
C2 C3 C4 C41 -175.2(3)
C4 N2 C5 O2 -4.9(5)
C4 N2 C5 C51 176.5(3)
O1 C1 C11 C16 -14.9(4)
N1 C1 C11 C16 164.3(3)
O1 C1 C11 C12 163.7(3)
N1 C1 C11 C12 -17.1(4)
C16 C11 C12 C13 0.4(5)
C1 C11 C12 C13 -178.2(3)
C11 C12 C13 C14 -1.8(6)
C12 C13 C14 C15 1.7(6)
C13 C14 C15 C16 -0.4(5)
C12 C11 C16 C15 0.9(5)
C1 C11 C16 C15 179.6(3)
C14 C15 C16 C11 -1.0(5)
N1 C2 C21 C22 -8.8(4)
C3 C2 C21 C22 -136.8(3)
N1 C2 C21 C26 176.6(3)
C3 C2 C21 C26 48.6(4)
C26 C21 C22 C23 0.0(5)
C2 C21 C22 C23 -174.6(3)
C21 C22 C23 C24 0.1(5)
C22 C23 C24 C25 -0.6(6)
C23 C24 C25 C26 0.9(6)
C24 C25 C26 C21 -0.9(5)
C22 C21 C26 C25 0.3(5)
C2 C21 C26 C25 175.1(3)
N2 C4 C41 C45 88.3(4)
C3 C4 C41 C45 -145.4(4)
N2 C4 C41 O42 -84.0(3)
C3 C4 C41 O42 42.3(4)
C45 C41 O42 C43 -0.4(3)
C4 C41 O42 C43 173.6(3)
C41 O42 C43 C44 0.3(4)
C41 O42 C43 C46 -179.5(3)
O42 C43 C44 C45 -0.1(4)
C46 C43 C44 C45 179.6(4)
O42 C41 C45 C44 0.3(4)
C4 C41 C45 C44 -172.4(3)
C43 C44 C45 C41 -0.2(4)
O2 C5 C51 C52 -142.5(3)
N2 C5 C51 C52 36.2(4)
O2 C5 C51 C56 35.5(4)
N2 C5 C51 C56 -145.8(3)
C56 C51 C52 C53 0.6(5)
C5 C51 C52 C53 178.5(3)
C51 C52 C53 C54 0.5(5)
C52 C53 C54 C55 -0.6(5)
C52 C53 C54 C57 178.7(4)
C53 C54 C55 C56 -0.3(6)
C57 C54 C55 C56 -179.6(4)
C54 C55 C56 C51 1.3(5)
C52 C51 C56 C55 -1.5(5)
C5 C51 C56 C55 -179.5(3)
C53 C54 C57 F1 -161.5(19)
C55 C54 C57 F1 18(2)
C53 C54 C57 F3 -30(2)
C55 C54 C57 F3 149(2)
C53 C54 C57 F2' 144.4(6)
C55 C54 C57 F2' -36.3(7)
C53 C54 C57 F3' 16.8(7)
C55 C54 C57 F3' -163.9(5)
C53 C54 C57 F1' -100.7(5)
C55 C54 C57 F1' 78.6(5)
C53 C54 C57 F2 88.8(16)
C55 C54 C57 F2 -91.9(16)
